data_7210254
loop_
_publ_author_name
'Luo, Yu-Hui'
'Yue, Feng-Xia'
'Yu, Xiao-Yang'
'Chen, Xin'
'Zhang, Hong'

_publ_section_title
;
 Coordination polymers of lanthanide complexes with benzene dicarboxylato
 ligands
;
_journal_issue 32
_journal_name_full CrystEngComm
_journal_page_first 6340
_journal_paper_doi 10.1039/c3ce40357b
_journal_volume 15
_journal_year 2013
_chemical_formula_moiety 'C33 H22 Er O11'
_chemical_formula_sum 'C33 H22 Er O11'
_chemical_formula_weight 761.77
_chemical_name_systematic
; 
 ? 
;
_space_group_IT_number 2
_symmetry_cell_setting triclinic
_symmetry_space_group_name_Hall '-P 1'
_symmetry_space_group_name_H-M 'P -1'
_atom_sites_solution_hydrogens geom
_atom_sites_solution_primary direct
_atom_sites_solution_secondary difmap
_audit_creation_method SHELXL-97
_cell_angle_alpha 96.333(2)
_cell_angle_beta 97.155(3)
_cell_angle_gamma 114.009(3)
_cell_formula_units_Z 2
_cell_length_a 10.1324(8)
_cell_length_b 10.1905(9)
_cell_length_c 15.5442(10)
_cell_measurement_reflns_used 4053
_cell_measurement_temperature 293(2)
_cell_measurement_theta_max 27.4758
_cell_measurement_theta_min 2.2231
_cell_volume 1431.6(2)
_computing_structure_refinement 'SHELXL-97 (Sheldrick, 1997)'
_computing_structure_solution 'SHELXS-97 (Sheldrick, 1990)'
_diffrn_ambient_temperature 293(2)
_diffrn_measured_fraction_theta_full 0.963
_diffrn_measured_fraction_theta_max 0.963
_diffrn_measurement_device_type 'Bruker P4'
_diffrn_measurement_method '\w scans'
_diffrn_radiation_monochromator graphite
_diffrn_radiation_source 'fine-focus sealed tube'
_diffrn_radiation_type MoK\a
_diffrn_radiation_wavelength 0.71073
_diffrn_reflns_av_R_equivalents 0.0515
_diffrn_reflns_av_sigmaI/netI 0.0951
_diffrn_reflns_limit_h_max 13
_diffrn_reflns_limit_h_min -12
_diffrn_reflns_limit_k_max 13
_diffrn_reflns_limit_k_min -13
_diffrn_reflns_limit_l_max 19
_diffrn_reflns_limit_l_min -20
_diffrn_reflns_number 10186
_diffrn_reflns_theta_full 27.48
_diffrn_reflns_theta_max 27.48
_diffrn_reflns_theta_min 2.22
_exptl_absorpt_coefficient_mu 2.997
_exptl_absorpt_correction_T_max 1.0000
_exptl_absorpt_correction_T_min 0.3650
_exptl_absorpt_correction_type multi-scan
_exptl_absorpt_process_details 'Sphere (Rigaku CrystalClear)'
_exptl_crystal_colour colorless
_exptl_crystal_density_diffrn 1.767
_exptl_crystal_density_method 'not measured'
_exptl_crystal_description block
_exptl_crystal_F_000 752
_exptl_crystal_size_max 0.26
_exptl_crystal_size_mid 0.23
_exptl_crystal_size_min 0.20
_refine_diff_density_max 1.529
_refine_diff_density_min -4.068
_refine_diff_density_rms 0.327
_refine_ls_extinction_method none
_refine_ls_goodness_of_fit_ref 1.109
_refine_ls_hydrogen_treatment constr
_refine_ls_matrix_type full
_refine_ls_number_parameters 406
_refine_ls_number_reflns 6325
_refine_ls_number_restraints 0
_refine_ls_restrained_S_all 1.109
_refine_ls_R_factor_all 0.0662
_refine_ls_R_factor_gt 0.0602
_refine_ls_shift/su_max 0.001
_refine_ls_shift/su_mean 0.000
_refine_ls_structure_factor_coef Fsqd
_refine_ls_weighting_details 'calc w=1/[\s^2^(Fo^2^)+(0.1131P)^2^+1.7785P] where P=(Fo^2^+2Fc^2^)/3'
_refine_ls_weighting_scheme calc
_refine_ls_wR_factor_gt 0.1755
_refine_ls_wR_factor_ref 0.1956
_reflns_number_gt 5851
_reflns_number_total 6325
_reflns_threshold_expression >2sigma(I)
_cod_data_source_file c3ce40357b.txt
_cod_data_source_block 14
_cod_depositor_comments
;
The following automatic conversions were performed:

'_symmetry_cell_setting' value 'Triclinic' changed to 'triclinic'
according to /home/saulius/struct/CIF-dictionaries/cif_core.dic
dictionary named 'cif_core.dic' version 2.4.2 from
2011-04-26.

'_exptl_absorpt_correction_type' value 'Multi-scan'
changed to 'multi-scan' according to
/home/saulius/struct/CIF-dictionaries/cif_core.dic dictionary named
'cif_core.dic' version 2.4.2 from
2011-04-26.

'_refine_ls_hydrogen_treatment' value 'CONSTR' changed
to 'constr' according to
/home/saulius/struct/CIF-dictionaries/cif_core.dic dictionary named
'cif_core.dic' version 2.4.2 from 2011-04-26.

Automatic conversion script
Id: cif_fix_values 1891 2012-01-12 08:04:46Z andrius 
;
_cod_original_cell_volume 1431.59(19)
_cod_original_sg_symbol_H-M P-1
_cod_database_code 7210254

loop_
_symmetry_equiv_pos_as_xyz
'x, y, z'
'-x, -y, -z'

loop_
_atom_site_label
_atom_site_type_symbol
_atom_site_fract_x
_atom_site_fract_y
_atom_site_fract_z
_atom_site_U_iso_or_equiv
_atom_site_adp_type
_atom_site_occupancy
_atom_site_symmetry_multiplicity
_atom_site_calc_flag
_atom_site_refinement_flags
Er1 Er 0.44456(3) 0.63143(3) 0.588597(17) 0.02152(15) Uani 1 1 d .
C1 C 0.5345(8) 0.9202(8) 0.6644(5) 0.0270(15) Uani 1 1 d .
C2 C 0.5778(8) 0.4201(8) 0.6392(5) 0.0269(15) Uani 1 1 d .
C3 C 0.5798(8) 1.0738(8) 0.7061(5) 0.0257(15) Uani 1 1 d .
C4 C 0.5650(9) 1.1732(8) 0.6553(5) 0.0296(16) Uani 1 1 d .
H4 H 0.5244 1.1422 0.5955 0.036 Uiso 1 1 calc R
C5 C 0.6106(9) 0.3189(8) 0.6933(5) 0.0245(14) Uani 1 1 d .
C6 C 0.6770(8) 0.3681(8) 0.7821(5) 0.0242(14) Uani 1 1 d .
C7 C 0.6914(8) 1.2681(8) 0.8325(5) 0.0267(15) Uani 1 1 d .
H7 H 0.7346 1.2997 0.8918 0.032 Uiso 1 1 calc R
C8 C 0.6420(8) 1.1212(8) 0.7956(5) 0.0244(14) Uani 1 1 d .
C9 C 0.7377(10) 0.5261(8) 0.8271(5) 0.0319(17) Uani 1 1 d .
C10 C 0.8475(9) 0.6403(9) 0.7871(6) 0.0309(17) Uani 1 1 d .
C11 C 0.8779(10) 0.7857(9) 0.8139(7) 0.041(2) Uani 1 1 d .
H11 H 0.8324 0.8117 0.8568 0.049 Uiso 1 1 calc R
C12 C 0.9777(12) 0.8934(10) 0.7756(8) 0.055(3) Uani 1 1 d .
H12 H 0.9958 0.9906 0.7922 0.066 Uiso 1 1 calc R
C13 C 1.0481(13) 0.8575(12) 0.7147(8) 0.054(3) Uani 1 1 d .
H13 H 1.1150 0.9304 0.6907 0.065 Uiso 1 1 calc R
C14 C 1.0212(12) 0.7148(12) 0.6884(7) 0.050(2) Uani 1 1 d .
H14 H 1.0703 0.6911 0.6469 0.060 Uiso 1 1 calc R
C15 C 0.9204(9) 0.6047(10) 0.7237(6) 0.0354(18) Uani 1 1 d .
H15 H 0.9015 0.5078 0.7053 0.042 Uiso 1 1 calc R
C16 C 0.6616(10) 1.0246(9) 0.8600(6) 0.0302(17) Uani 1 1 d .
C17 C 0.5283(11) 0.9146(9) 0.8843(6) 0.0331(19) Uani 1 1 d .
C18 C 0.5405(13) 0.8018(11) 0.9227(7) 0.048(3) Uani 1 1 d .
H18 H 0.6300 0.7954 0.9316 0.058 Uiso 1 1 calc R
C19 C 0.4193(15) 0.6993(14) 0.9474(8) 0.060(3) Uani 1 1 d .
H19 H 0.4281 0.6249 0.9737 0.072 Uiso 1 1 calc R
C20 C 0.2833(14) 0.7064(13) 0.9332(7) 0.055(3) Uani 1 1 d .
H20 H 0.2009 0.6356 0.9480 0.066 Uiso 1 1 calc R
C21 C 0.2742(12) 0.8203(13) 0.8970(7) 0.056(3) Uani 1 1 d .
H21 H 0.1856 0.8288 0.8896 0.067 Uiso 1 1 calc R
C22 C 0.3964(10) 0.9236(11) 0.8711(7) 0.044(2) Uani 1 1 d .
H22 H 0.3880 0.9984 0.8450 0.053 Uiso 1 1 calc R
C23 C 0.7494(8) 0.7244(8) 0.5029(5) 0.0252(14) Uani 1 1 d .
C24 C 0.8815(8) 0.8671(8) 0.5007(5) 0.0270(15) Uani 1 1 d .
C25 C 0.9040(9) 0.9925(8) 0.5572(5) 0.0271(16) Uani 1 1 d .
H25 H 0.8398 0.9876 0.5959 0.032 Uiso 1 1 calc R
C26 C 0.9786(7) 0.8740(7) 0.4430(5) 0.0234(14) Uani 1 1 d .
C27 C 0.9697(8) 0.7504(8) 0.3774(5) 0.0275(16) Uani 1 1 d .
C28 C 0.8939(9) 0.7311(8) 0.2847(5) 0.0309(16) Uani 1 1 d .
C29 C 0.9567(11) 0.6977(10) 0.2167(6) 0.040(2) Uani 1 1 d .
H29 H 1.0420 0.6842 0.2294 0.048 Uiso 1 1 calc R
C30 C 0.8950(12) 0.6843(12) 0.1308(6) 0.050(2) Uani 1 1 d .
H30 H 0.9400 0.6649 0.0856 0.060 Uiso 1 1 calc R
C31 C 0.7656(12) 0.6998(11) 0.1113(6) 0.051(3) Uani 1 1 d .
H31 H 0.7217 0.6877 0.0530 0.061 Uiso 1 1 calc R
C32 C 0.7021(11) 0.7334(11) 0.1790(7) 0.048(2) Uani 1 1 d .
H32 H 0.6154 0.7444 0.1665 0.057 Uiso 1 1 calc R
C33 C 0.7676(9) 0.7506(9) 0.2656(6) 0.0364(18) Uani 1 1 d .
H33 H 0.7261 0.7756 0.3111 0.044 Uiso 1 1 calc R
O1 O 0.5736(7) 0.8387(6) 0.7067(3) 0.0316(12) Uani 1 1 d .
O2 O 0.4579(8) 0.8711(6) 0.5876(4) 0.0459(16) Uani 1 1 d .
O3 O 0.4235(8) 0.5998(6) 0.4417(3) 0.0384(14) Uani 1 1 d .
O4 O 0.5471(6) 0.5159(6) 0.6779(4) 0.0282(11) Uani 1 1 d .
O5 O 0.7068(9) 0.5535(7) 0.8965(4) 0.0489(17) Uani 1 1 d .
O6 O 0.7856(8) 1.0460(8) 0.8918(5) 0.0472(17) Uani 1 1 d .
O7 O 0.6793(7) 0.7283(6) 0.5610(4) 0.0358(13) Uani 1 1 d .
O8 O 0.7293(6) 0.6159(5) 0.4466(4) 0.0305(12) Uani 1 1 d .
O9 O 1.0379(8) 0.6794(7) 0.3961(4) 0.0408(15) Uani 1 1 d .
O1W O 0.1972(7) 0.6102(8) 0.5355(5) 0.0467(18) Uani 1 1 d .
H1WA H 0.1185 0.5408 0.5421 0.056 Uiso 1 1 d R
H1WB H 0.1724 0.6667 0.5080 0.056 Uiso 1 1 d R
O2W O 0.3156(7) 0.6015(7) 0.7117(4) 0.0394(14) Uani 1 1 d .
H2WA H 0.3316 0.6681 0.7550 0.047 Uiso 1 1 d R
H2WB H 0.2250 0.5430 0.7032 0.047 Uiso 1 1 d R

loop_
_atom_site_aniso_label
_atom_site_aniso_U_11
_atom_site_aniso_U_22
_atom_site_aniso_U_33
_atom_site_aniso_U_23
_atom_site_aniso_U_13
_atom_site_aniso_U_12
Er1 0.0274(2) 0.0160(2) 0.0204(2) 0.00484(15) 0.00400(14) 0.00829(15)
C1 0.033(4) 0.022(3) 0.024(4) 0.002(3) 0.006(3) 0.010(3)
C2 0.029(3) 0.018(3) 0.032(4) 0.011(3) 0.008(3) 0.005(3)
C3 0.029(3) 0.020(3) 0.027(4) 0.002(3) 0.007(3) 0.009(3)
C4 0.045(4) 0.016(3) 0.024(4) 0.003(3) 0.002(3) 0.010(3)
C5 0.039(4) 0.019(3) 0.018(3) 0.007(3) 0.010(3) 0.013(3)
C6 0.029(3) 0.021(3) 0.023(3) 0.005(3) 0.004(3) 0.011(3)
C7 0.033(4) 0.033(4) 0.018(3) 0.008(3) 0.004(3) 0.017(3)
C8 0.028(3) 0.023(3) 0.026(4) 0.009(3) 0.008(3) 0.013(3)
C9 0.047(5) 0.022(4) 0.029(4) 0.006(3) 0.008(3) 0.016(3)
C10 0.028(4) 0.027(4) 0.037(4) 0.008(3) 0.004(3) 0.010(3)
C11 0.043(5) 0.026(4) 0.049(5) 0.002(4) 0.009(4) 0.012(4)
C12 0.059(6) 0.015(4) 0.079(8) 0.005(4) 0.005(6) 0.008(4)
C13 0.057(6) 0.040(6) 0.060(7) 0.020(5) 0.011(5) 0.013(5)
C14 0.049(5) 0.051(6) 0.053(6) 0.017(5) 0.016(5) 0.021(5)
C15 0.038(4) 0.033(4) 0.036(5) 0.007(4) 0.007(4) 0.015(4)
C16 0.043(4) 0.021(4) 0.028(4) 0.009(3) 0.004(3) 0.014(3)
C17 0.051(5) 0.026(4) 0.025(4) 0.009(3) 0.001(3) 0.019(4)
C18 0.068(7) 0.042(5) 0.047(6) 0.024(5) 0.011(5) 0.031(5)
C19 0.073(8) 0.056(7) 0.061(7) 0.038(6) 0.031(6) 0.024(6)
C20 0.062(7) 0.049(6) 0.034(5) 0.010(5) 0.013(5) 0.003(5)
C21 0.046(5) 0.064(7) 0.053(6) 0.016(6) 0.017(5) 0.015(5)
C22 0.031(4) 0.051(5) 0.058(6) 0.022(5) 0.012(4) 0.021(4)
C23 0.027(3) 0.023(3) 0.025(4) 0.010(3) 0.009(3) 0.007(3)
C24 0.027(3) 0.021(3) 0.031(4) 0.008(3) 0.007(3) 0.007(3)
C25 0.028(4) 0.023(4) 0.028(4) 0.004(3) 0.008(3) 0.008(3)
C26 0.020(3) 0.017(3) 0.032(4) 0.006(3) 0.007(3) 0.004(3)
C27 0.029(4) 0.021(3) 0.030(4) 0.005(3) 0.007(3) 0.007(3)
C28 0.037(4) 0.017(3) 0.032(4) 0.002(3) 0.003(3) 0.006(3)
C29 0.045(5) 0.038(5) 0.041(5) 0.010(4) 0.020(4) 0.017(4)
C30 0.063(6) 0.051(6) 0.035(5) -0.002(4) 0.019(5) 0.024(5)
C31 0.066(6) 0.048(6) 0.029(5) 0.014(4) 0.000(4) 0.017(5)
C32 0.043(5) 0.046(5) 0.053(6) 0.019(5) 0.010(4) 0.015(4)
C33 0.036(4) 0.034(4) 0.041(5) 0.006(4) 0.009(4) 0.016(4)
O1 0.054(3) 0.024(3) 0.021(3) 0.006(2) 0.007(2) 0.022(3)
O2 0.069(4) 0.023(3) 0.039(3) -0.004(3) -0.005(3) 0.020(3)
O3 0.065(4) 0.028(3) 0.013(2) 0.008(2) 0.001(2) 0.012(3)
O4 0.032(3) 0.025(3) 0.033(3) 0.010(2) 0.003(2) 0.017(2)
O5 0.082(5) 0.033(3) 0.031(3) 0.003(3) 0.018(3) 0.022(3)
O6 0.046(4) 0.044(4) 0.050(4) 0.018(3) 0.001(3) 0.018(3)
O7 0.048(3) 0.020(3) 0.031(3) 0.001(2) 0.010(3) 0.007(2)
O8 0.043(3) 0.016(2) 0.027(3) 0.001(2) 0.007(2) 0.007(2)
O9 0.049(4) 0.043(4) 0.039(3) 0.005(3) 0.007(3) 0.029(3)
O1W 0.036(3) 0.046(4) 0.066(5) 0.022(4) 0.009(3) 0.022(3)
O2W 0.038(3) 0.034(3) 0.039(3) -0.002(3) 0.017(3) 0.008(3)

loop_
_atom_type_symbol
_atom_type_description
_atom_type_scat_dispersion_real
_atom_type_scat_dispersion_imag
_atom_type_scat_source
C C 0.0033 0.0016 'International Tables Vol C Tables 4.2.6.8 and 6.1.1.4'
H H 0.0000 0.0000 'International Tables Vol C Tables 4.2.6.8 and 6.1.1.4'
Er Er -0.2586 4.9576 'International Tables Vol C Tables 4.2.6.8 and 6.1.1.4'
O O 0.0106 0.0060 'International Tables Vol C Tables 4.2.6.8 and 6.1.1.4'

loop_
_geom_angle_atom_site_label_1
_geom_angle_atom_site_label_2
_geom_angle_atom_site_label_3
_geom_angle
_geom_angle_site_symmetry_1
_geom_angle_site_symmetry_3
O3 Er1 O7 73.6(2) . .
O3 Er1 O4 123.8(2) . .
O7 Er1 O4 80.6(2) . .
O3 Er1 O8 81.1(2) . 2_666
O7 Er1 O8 127.3(2) . 2_666
O4 Er1 O8 76.42(19) . 2_666
O3 Er1 O2 88.9(2) . .
O7 Er1 O2 85.3(2) . .
O4 Er1 O2 137.9(2) . .
O8 Er1 O2 140.2(2) 2_666 .
O3 Er1 O1 134.2(2) . .
O7 Er1 O1 76.8(2) . .
O4 Er1 O1 83.81(18) . .
O8 Er1 O1 144.35(19) 2_666 .
O2 Er1 O1 54.30(19) . .
O3 Er1 O2W 146.2(2) . .
O7 Er1 O2W 140.1(2) . .
O4 Er1 O2W 75.2(2) . .
O8 Er1 O2W 76.8(2) 2_666 .
O2 Er1 O2W 91.9(2) . .
O1 Er1 O2W 69.6(2) . .
O3 Er1 O1W 76.1(3) . .
O7 Er1 O1W 141.7(2) . .
O4 Er1 O1W 136.6(2) . .
O8 Er1 O1W 68.9(2) 2_666 .
O2 Er1 O1W 71.3(2) . .
O1 Er1 O1W 110.1(2) . .
O2W Er1 O1W 72.3(2) . .
O3 Er1 C1 112.6(2) . .
O7 Er1 C1 80.3(2) . .
O4 Er1 C1 110.9(2) . .
O8 Er1 C1 152.3(2) 2_666 .
O2 Er1 C1 27.1(2) . .
O1 Er1 C1 27.19(19) . .
O2W Er1 C1 79.4(2) . .
O1W Er1 C1 90.5(2) . .
O2 C1 O1 120.4(7) . .
O2 C1 C3 120.6(7) . .
O1 C1 C3 119.1(7) . .
O2 C1 Er1 59.6(4) . .
O1 C1 Er1 60.7(4) . .
C3 C1 Er1 178.7(6) . .
O3 C2 O4 123.7(7) 2_666 .
O3 C2 C5 118.6(7) 2_666 .
O4 C2 C5 117.6(7) . .
C4 C3 C8 119.5(7) . .
C4 C3 C1 119.9(7) . .
C8 C3 C1 120.5(7) . .
C3 C4 C5 120.5(7) . 1_565
C3 C4 H4 119.8 . .
C5 C4 H4 119.8 1_565 .
C4 C5 C6 120.3(6) 1_545 .
C4 C5 C2 119.2(6) 1_545 .
C6 C5 C2 120.3(6) . .
C7 C6 C5 118.8(7) 1_545 .
C7 C6 C9 117.5(6) 1_545 .
C5 C6 C9 123.6(6) . .
C6 C7 C8 121.2(7) 1_565 .
C6 C7 H7 119.4 1_565 .
C8 C7 H7 119.4 . .
C7 C8 C3 119.6(6) . .
C7 C8 C16 114.9(7) . .
C3 C8 C16 125.5(7) . .
O5 C9 C10 122.5(8) . .
O5 C9 C6 119.0(7) . .
C10 C9 C6 118.2(7) . .
C11 C10 C15 119.0(8) . .
C11 C10 C9 118.9(8) . .
C15 C10 C9 122.1(7) . .
C10 C11 C12 119.6(9) . .
C10 C11 H11 120.2 . .
C12 C11 H11 120.2 . .
C13 C12 C11 120.8(9) . .
C13 C12 H12 119.6 . .
C11 C12 H12 119.6 . .
C12 C13 C14 120.4(11) . .
C12 C13 H13 119.8 . .
C14 C13 H13 119.8 . .
C13 C14 C15 120.2(10) . .
C13 C14 H14 119.9 . .
C15 C14 H14 119.9 . .
C14 C15 C10 120.0(9) . .
C14 C15 H15 120.0 . .
C10 C15 H15 120.0 . .
O6 C16 C17 123.1(8) . .
O6 C16 C8 118.2(8) . .
C17 C16 C8 118.5(7) . .
C22 C17 C18 120.0(10) . .
C22 C17 C16 121.6(8) . .
C18 C17 C16 118.5(9) . .
C19 C18 C17 119.9(11) . .
C19 C18 H18 120.1 . .
C17 C18 H18 120.1 . .
C18 C19 C20 120.7(11) . .
C18 C19 H19 119.7 . .
C20 C19 H19 119.7 . .
C21 C20 C19 118.6(11) . .
C21 C20 H20 120.7 . .
C19 C20 H20 120.7 . .
C20 C21 C22 120.9(11) . .
C20 C21 H21 119.6 . .
C22 C21 H21 119.6 . .
C17 C22 C21 120.0(9) . .
C17 C22 H22 120.0 . .
C21 C22 H22 120.0 . .
O7 C23 O8 127.9(7) . .
O7 C23 C24 116.1(7) . .
O8 C23 C24 116.0(7) . .
C25 C24 C26 119.5(7) . .
C25 C24 C23 118.7(7) . .
C26 C24 C23 121.8(7) . .
C24 C25 C26 121.1(8) . 2_776
C24 C25 H25 119.5 . .
C26 C25 H25 119.5 2_776 .
C25 C26 C24 119.4(7) 2_776 .
C25 C26 C27 114.1(7) 2_776 .
C24 C26 C27 126.5(6) . .
O9 C27 C26 120.6(7) . .
O9 C27 C28 120.8(8) . .
C26 C27 C28 118.0(7) . .
C33 C28 C29 119.3(8) . .
C33 C28 C27 122.3(8) . .
C29 C28 C27 118.4(8) . .
C30 C29 C28 120.7(9) . .
C30 C29 H29 119.6 . .
C28 C29 H29 119.6 . .
C29 C30 C31 120.0(9) . .
C29 C30 H30 120.0 . .
C31 C30 H30 120.0 . .
C32 C31 C30 119.6(9) . .
C32 C31 H31 120.2 . .
C30 C31 H31 120.2 . .
C31 C32 C33 119.9(10) . .
C31 C32 H32 120.1 . .
C33 C32 H32 120.1 . .
C28 C33 C32 120.4(9) . .
C28 C33 H33 119.8 . .
C32 C33 H33 119.8 . .
C1 O1 Er1 92.1(4) . .
C1 O2 Er1 93.3(5) . .
C2 O3 Er1 174.6(6) 2_666 .
C2 O4 Er1 116.3(5) . .
C23 O7 Er1 141.5(5) . .
C23 O8 Er1 134.9(5) . 2_666
Er1 O1W H1WA 123.9 . .
Er1 O1W H1WB 128.8 . .
H1WA O1W H1WB 107.3 . .
Er1 O2W H2WA 125.5 . .
Er1 O2W H2WB 119.5 . .
H2WA O2W H2WB 107.4 . .

loop_
_geom_bond_atom_site_label_1
_geom_bond_atom_site_label_2
_geom_bond_distance
_geom_bond_site_symmetry_2
Er1 O3 2.241(5) .
Er1 O7 2.292(6) .
Er1 O4 2.322(5) .
Er1 O8 2.366(5) 2_666
Er1 O2 2.392(6) .
Er1 O1 2.417(6) .
Er1 O2W 2.427(6) .
Er1 O1W 2.452(6) .
C1 O2 1.264(10) .
C1 O1 1.266(9) .
C1 C3 1.482(10) .
C2 O3 1.249(9) 2_666
C2 O4 1.256(9) .
C2 C5 1.511(9) .
C3 C4 1.395(10) .
C3 C8 1.397(10) .
C4 C5 1.395(10) 1_565
C4 H4 0.9300 .
C5 C4 1.395(10) 1_545
C5 C6 1.396(10) .
C6 C7 1.394(9) 1_545
C6 C9 1.516(10) .
C7 C6 1.394(10) 1_565
C7 C8 1.396(10) .
C7 H7 0.9300 .
C8 C16 1.529(10) .
C9 O5 1.196(10) .
C9 C10 1.502(11) .
C10 C11 1.387(11) .
C10 C15 1.403(12) .
C11 C12 1.404(14) .
C11 H11 0.9300 .
C12 C13 1.358(17) .
C12 H12 0.9300 .
C13 C14 1.370(15) .
C13 H13 0.9300 .
C14 C15 1.395(13) .
C14 H14 0.9300 .
C15 H15 0.9300 .
C16 O6 1.213(11) .
C16 C17 1.487(13) .
C17 C22 1.368(12) .
C17 C18 1.394(13) .
C18 C19 1.381(16) .
C18 H18 0.9300 .
C19 C20 1.401(18) .
C19 H19 0.9300 .
C20 C21 1.375(16) .
C20 H20 0.9300 .
C21 C22 1.401(14) .
C21 H21 0.9300 .
C22 H22 0.9300 .
C23 O7 1.223(9) .
C23 O8 1.261(9) .
C23 C24 1.532(10) .
C24 C25 1.386(11) .
C24 C26 1.398(11) .
C25 C26 1.397(10) 2_776
C25 H25 0.9300 .
C26 C25 1.397(10) 2_776
C26 C27 1.496(10) .
C27 O9 1.220(10) .
C27 C28 1.497(11) .
C28 C33 1.375(11) .
C28 C29 1.379(12) .
C29 C30 1.370(14) .
C29 H29 0.9300 .
C30 C31 1.384(15) .
C30 H30 0.9300 .
C31 C32 1.381(14) .
C31 H31 0.9300 .
C32 C33 1.383(13) .
C32 H32 0.9300 .
C33 H33 0.9300 .
O3 C2 1.249(9) 2_666
O8 Er1 2.366(5) 2_666
O1W H1WA 0.8518 .
O1W H1WB 0.8501 .
O2W H2WA 0.8500 .
O2W H2WB 0.8500 .

loop_
_geom_torsion_atom_site_label_1
_geom_torsion_atom_site_label_2
_geom_torsion_atom_site_label_3
_geom_torsion_atom_site_label_4
_geom_torsion
_geom_torsion_site_symmetry_1
_geom_torsion_site_symmetry_4
O3 Er1 C1 O2 31.0(6) . .
O7 Er1 C1 O2 98.6(6) . .
O4 Er1 C1 O2 174.5(5) . .
O8 Er1 C1 O2 -84.7(7) 2_666 .
O1 Er1 C1 O2 178.5(8) . .
O2W Er1 C1 O2 -115.9(6) . .
O1W Er1 C1 O2 -44.1(6) . .
O3 Er1 C1 O1 -147.5(5) . .
O7 Er1 C1 O1 -79.9(5) . .
O4 Er1 C1 O1 -4.0(5) . .
O8 Er1 C1 O1 96.8(6) 2_666 .
O2 Er1 C1 O1 -178.5(8) . .
O2W Er1 C1 O1 65.6(5) . .
O1W Er1 C1 O1 137.4(5) . .
O2 C1 C3 C4 -13.3(12) . .
O1 C1 C3 C4 166.7(7) . .
O2 C1 C3 C8 168.9(8) . .
O1 C1 C3 C8 -11.1(11) . .
C8 C3 C4 C5 -0.5(12) . 1_565
C1 C3 C4 C5 -178.4(7) . 1_565
O3 C2 C5 C4 -33.0(11) 2_666 1_545
O4 C2 C5 C4 143.9(7) . 1_545
O3 C2 C5 C6 151.2(8) 2_666 .
O4 C2 C5 C6 -31.8(11) . .
C4 C5 C6 C7 -2.5(12) 1_545 1_545
C2 C5 C6 C7 173.2(7) . 1_545
C4 C5 C6 C9 176.3(7) 1_545 .
C2 C5 C6 C9 -8.0(12) . .
C6 C7 C8 C3 1.4(11) 1_565 .
C6 C7 C8 C16 -178.3(7) 1_565 .
C4 C3 C8 C7 -1.4(11) . .
C1 C3 C8 C7 176.5(7) . .
C4 C3 C8 C16 178.3(8) . .
C1 C3 C8 C16 -3.8(12) . .
C7 C6 C9 O5 -48.9(11) 1_545 .
C5 C6 C9 O5 132.3(9) . .
C7 C6 C9 C10 124.7(8) 1_545 .
C5 C6 C9 C10 -54.2(11) . .
O5 C9 C10 C11 -21.9(13) . .
C6 C9 C10 C11 164.8(8) . .
O5 C9 C10 C15 158.0(9) . .
C6 C9 C10 C15 -15.2(11) . .
C15 C10 C11 C12 1.5(14) . .
C9 C10 C11 C12 -178.5(9) . .
C10 C11 C12 C13 -2.0(16) . .
C11 C12 C13 C14 1.0(18) . .
C12 C13 C14 C15 0.3(17) . .
C13 C14 C15 C10 -0.7(15) . .
C11 C10 C15 C14 -0.2(13) . .
C9 C10 C15 C14 179.8(8) . .
C7 C8 C16 O6 -66.0(11) . .
C3 C8 C16 O6 114.3(10) . .
C7 C8 C16 C17 110.8(9) . .
C3 C8 C16 C17 -68.9(11) . .
O6 C16 C17 C22 158.4(10) . .
C8 C16 C17 C22 -18.2(13) . .
O6 C16 C17 C18 -20.5(15) . .
C8 C16 C17 C18 162.9(9) . .
C22 C17 C18 C19 -0.1(17) . .
C16 C17 C18 C19 178.9(9) . .
C17 C18 C19 C20 0.9(19) . .
C18 C19 C20 C21 -2.2(19) . .
C19 C20 C21 C22 2.8(18) . .
C18 C17 C22 C21 0.6(16) . .
C16 C17 C22 C21 -178.3(9) . .
C20 C21 C22 C17 -2.0(17) . .
O7 C23 C24 C25 -6.5(10) . .
O8 C23 C24 C25 175.9(7) . .
O7 C23 C24 C26 174.0(7) . .
O8 C23 C24 C26 -3.6(10) . .
C26 C24 C25 C26 0.6(12) . 2_776
C23 C24 C25 C26 -179.0(7) . 2_776
C25 C24 C26 C25 -0.5(12) . 2_776
C23 C24 C26 C25 179.0(7) . 2_776
C25 C24 C26 C27 -179.2(7) . .
C23 C24 C26 C27 0.3(11) . .
C25 C26 C27 O9 86.9(9) 2_776 .
C24 C26 C27 O9 -94.3(10) . .
C25 C26 C27 C28 -84.1(9) 2_776 .
C24 C26 C27 C28 94.7(9) . .
O9 C27 C28 C33 149.2(8) . .
C26 C27 C28 C33 -39.8(11) . .
O9 C27 C28 C29 -33.2(11) . .
C26 C27 C28 C29 137.8(8) . .
C33 C28 C29 C30 0.2(14) . .
C27 C28 C29 C30 -177.5(8) . .
C28 C29 C30 C31 -2.0(16) . .
C29 C30 C31 C32 2.1(16) . .
C30 C31 C32 C33 -0.3(15) . .
C29 C28 C33 C32 1.6(13) . .
C27 C28 C33 C32 179.2(8) . .
C31 C32 C33 C28 -1.6(14) . .
O2 C1 O1 Er1 -1.5(8) . .
C3 C1 O1 Er1 178.5(6) . .
O3 Er1 O1 C1 43.8(6) . .
O7 Er1 O1 C1 94.5(5) . .
O4 Er1 O1 C1 176.3(5) . .
O8 Er1 O1 C1 -127.6(5) 2_666 .
O2 Er1 O1 C1 0.8(5) . .
O2W Er1 O1 C1 -107.2(5) . .
O1W Er1 O1 C1 -46.1(5) . .
O1 C1 O2 Er1 1.5(8) . .
C3 C1 O2 Er1 -178.5(6) . .
O3 Er1 O2 C1 -151.6(6) . .
O7 Er1 O2 C1 -78.0(5) . .
O4 Er1 O2 C1 -7.7(7) . .
O8 Er1 O2 C1 133.6(5) 2_666 .
O1 Er1 O2 C1 -0.9(5) . .
O2W Er1 O2 C1 62.2(5) . .
O1W Er1 O2 C1 132.7(6) . .
O3 C2 O4 Er1 10.8(10) 2_666 .
C5 C2 O4 Er1 -166.0(5) . .
O3 Er1 O4 C2 -7.4(6) . .
O7 Er1 O4 C2 -70.3(5) . .
O8 Er1 O4 C2 62.0(5) 2_666 .
O2 Er1 O4 C2 -142.3(5) . .
O1 Er1 O4 C2 -147.9(5) . .
O2W Er1 O4 C2 141.7(6) . .
O1W Er1 O4 C2 99.3(6) . .
C1 Er1 O4 C2 -146.0(5) . .
O8 C23 O7 Er1 -36.3(13) . .
C24 C23 O7 Er1 146.4(6) . .
O3 Er1 O7 C23 -19.7(8) . .
O4 Er1 O7 C23 109.8(8) . .
O8 Er1 O7 C23 45.1(9) 2_666 .
O2 Er1 O7 C23 -110.0(8) . .
O1 Er1 O7 C23 -164.4(9) . .
O2W Er1 O7 C23 162.8(7) . .
O1W Er1 O7 C23 -58.5(9) . .
C1 Er1 O7 C23 -136.8(9) . .
O7 C23 O8 Er1 2.5(13) . 2_666
C24 C23 O8 Er1 179.7(5) . 2_666
